data_7205491
loop_
_publ_author_name
'Hu, Fei'
'Zhai, Quan-Guo'
'Li, Shu-Ni'
'Jiang, Yu-Cheng'
'Hu, Man-Cheng'

_publ_section_title
;
 Ionothermal synthesis of a new (4,12)-connected heterometallic
 iodoplumbate with [Pb4(OH)4] cubane as joint points of the helices
;
_journal_issue 2
_journal_name_full CrystEngComm
_journal_page_first 414
_journal_paper_doi 10.1039/c0ce00651c
_journal_volume 13
_journal_year 2011
_chemical_formula_moiety 'Br Cu H2 I2 O2 Pb2'
_chemical_formula_sum 'Br Cu H2 I2 O2 Pb2'
_chemical_formula_weight 845.65
_chemical_name_systematic
;
?
;
_space_group_IT_number 142
_symmetry_cell_setting tetragonal
_symmetry_space_group_name_Hall '-I 4bd 2c'
_symmetry_space_group_name_H-M 'I 41/a c d :2'
_atom_sites_solution_hydrogens geom
_atom_sites_solution_primary direct
_atom_sites_solution_secondary difmap
_audit_creation_method SHELXL-97
_cell_angle_alpha 90.00
_cell_angle_beta 90.00
_cell_angle_gamma 90.00
_cell_formula_units_Z 16
_cell_length_a 14.5579(14)
_cell_length_b 14.5579(14)
_cell_length_c 16.2961(16)
_cell_measurement_reflns_used 2071
_cell_measurement_temperature 298(2)
_cell_measurement_theta_max 26.891
_cell_measurement_theta_min 2.796
_cell_volume 3453.7(6)
_computing_cell_refinement 'Bruker SMART'
_computing_data_collection 'Bruker SMART'
_computing_data_reduction 'Bruker SHELXTL'
_computing_molecular_graphics 'Bruker SHELXTL'
_computing_publication_material 'Bruker SHELXTL'
_computing_structure_refinement 'SHELXL-97 (Sheldrick, 1997)'
_computing_structure_solution 'SHELXS-97 (Sheldrick, 1990)'
_diffrn_ambient_temperature 298(2)
_diffrn_measured_fraction_theta_full 0.988
_diffrn_measured_fraction_theta_max 0.988
_diffrn_measurement_device_type 'CCD area detector'
_diffrn_measurement_method 'phi and omega scans'
_diffrn_radiation_monochromator graphite
_diffrn_radiation_source 'fine-focus sealed tube'
_diffrn_radiation_type MoK\a
_diffrn_radiation_wavelength 0.71073
_diffrn_reflns_av_R_equivalents 0.0810
_diffrn_reflns_av_sigmaI/netI 0.0670
_diffrn_reflns_limit_h_max 17
_diffrn_reflns_limit_h_min -15
_diffrn_reflns_limit_k_max 17
_diffrn_reflns_limit_k_min -16
_diffrn_reflns_limit_l_max 19
_diffrn_reflns_limit_l_min -18
_diffrn_reflns_number 8002
_diffrn_reflns_theta_full 25.02
_diffrn_reflns_theta_max 25.02
_diffrn_reflns_theta_min 2.80
_exptl_absorpt_coefficient_mu 53.048
_exptl_absorpt_correction_T_max 0.0376
_exptl_absorpt_correction_T_min 0.0246
_exptl_absorpt_correction_type multi-scan
_exptl_absorpt_process_details sadabs
_exptl_crystal_colour 'light yellow'
_exptl_crystal_density_diffrn 6.505
_exptl_crystal_density_method 'not measured'
_exptl_crystal_description polyhedron
_exptl_crystal_F_000 5632
_exptl_crystal_size_max 0.27
_exptl_crystal_size_mid 0.20
_exptl_crystal_size_min 0.18
_refine_diff_density_max 3.588
_refine_diff_density_min -5.726
_refine_diff_density_rms 1.002
_refine_ls_extinction_method none
_refine_ls_goodness_of_fit_ref 1.067
_refine_ls_hydrogen_treatment constr
_refine_ls_matrix_type full
_refine_ls_number_parameters 38
_refine_ls_number_reflns 755
_refine_ls_number_restraints 0
_refine_ls_restrained_S_all 1.067
_refine_ls_R_factor_all 0.0907
_refine_ls_R_factor_gt 0.0727
_refine_ls_shift/su_max 0.001
_refine_ls_shift/su_mean 0.000
_refine_ls_structure_factor_coef Fsqd
_refine_ls_weighting_details 'calc w=1/[\s^2^(Fo^2^)+(0.1270P)^2^+634.1979P] where P=(Fo^2^+2Fc^2^)/3'
_refine_ls_weighting_scheme calc
_refine_ls_wR_factor_gt 0.1995
_refine_ls_wR_factor_ref 0.2178
_reflns_number_gt 546
_reflns_number_total 755
_reflns_threshold_expression >2sigma(I)
_cod_data_source_file C0CE00651C.TXT
_cod_data_source_block 1
_cod_depositor_comments
;
The following automatic conversions were performed:
'_symmetry_cell_setting' value 'Tetragonal' changed to 'tetragonal'
according to '/home/saulius/struct/CIF-dictionaries/cif_core.dic'
dictionary named 'cif_core.dic' version 2.4.1 from 2010-06-29.

Automatic conversion script
Id: cif_fix_enum 1555 2011-01-17 13:19:09Z saulius 
;
_cod_original_sg_symbol_H-M I4(1)/acd
_cod_database_code 7205491

loop_
_symmetry_equiv_pos_as_xyz
'x, y, z'
'-y+1/4, x+3/4, z+1/4'
'-x+1/2, -y, z+1/2'
'y+1/4, -x+1/4, z+3/4'
'x, -y, -z+1/2'
'y+1/4, x+3/4, -z+3/4'
'-x+1/2, y, -z'
'-y+1/4, -x+1/4, -z+1/4'
'x+1/2, y+1/2, z+1/2'
'-y+3/4, x+5/4, z+3/4'
'-x+1, -y+1/2, z+1'
'y+3/4, -x+3/4, z+5/4'
'x+1/2, -y+1/2, -z+1'
'y+3/4, x+5/4, -z+5/4'
'-x+1, y+1/2, -z+1/2'
'-y+3/4, -x+3/4, -z+3/4'
'-x, -y, -z'
'y-1/4, -x-3/4, -z-1/4'
'x-1/2, y, -z-1/2'
'-y-1/4, x-1/4, -z-3/4'
'-x, y, z-1/2'
'-y-1/4, -x-3/4, z-3/4'
'x-1/2, -y, z'
'y-1/4, x-1/4, z-1/4'
'-x+1/2, -y+1/2, -z+1/2'
'y+1/4, -x-1/4, -z+1/4'
'x, y+1/2, -z'
'-y+1/4, x+1/4, -z-1/4'
'-x+1/2, y+1/2, z'
'-y+1/4, -x-1/4, z-1/4'
'x, -y+1/2, z+1/2'
'y+1/4, x+1/4, z+1/4'

loop_
_atom_site_label
_atom_site_type_symbol
_atom_site_fract_x
_atom_site_fract_y
_atom_site_fract_z
_atom_site_U_iso_or_equiv
_atom_site_adp_type
_atom_site_occupancy
_atom_site_symmetry_multiplicity
_atom_site_calc_flag
_atom_site_refinement_flags
_atom_site_disorder_assembly
_atom_site_disorder_group
Pb1 Pb 0.09524(7) 0.15314(7) 0.95673(7) 0.0114(6) Uani 1 1 d . . .
Cu1 Cu -0.1667(3) 0.0833(3) 1.1250 0.0209(13) Uani 1 2 d S . .
Br1 Br -0.2500 0.0210(2) 1.0000 0.0093(9) Uani 1 2 d S . .
I1 I 0.00302(16) 0.04702(16) 1.12310(12) 0.0266(8) Uani 1 1 d . . .
O1 O 0.0706(13) 0.3201(13) 0.9399(11) 0.005(4) Uani 1 1 d . . .
H1A H 0.1041 0.3531 0.9709 0.006 Uiso 1 1 d R . .

loop_
_atom_site_aniso_label
_atom_site_aniso_U_11
_atom_site_aniso_U_22
_atom_site_aniso_U_33
_atom_site_aniso_U_23
_atom_site_aniso_U_13
_atom_site_aniso_U_12
Pb1 0.0106(8) 0.0092(8) 0.0143(8) 0.0030(4) -0.0037(4) 0.0075(4)
Cu1 0.0208(19) 0.0208(19) 0.021(3) 0.0002(17) -0.0002(17) -0.001(2)
Br1 0.0096(18) 0.0082(19) 0.0102(19) 0.000 -0.0046(15) 0.000
I1 0.0259(14) 0.0273(14) 0.0266(14) 0.0002(11) 0.0004(9) 0.0002(10)
O1 0.005(9) 0.005(9) 0.005(9) 0.000(8) 0.000(8) 0.000(8)

loop_
_atom_type_symbol
_atom_type_description
_atom_type_scat_dispersion_real
_atom_type_scat_dispersion_imag
_atom_type_scat_source
H H 0.0000 0.0000 'International Tables Vol C Tables 4.2.6.8 and 6.1.1.4'
O O 0.0106 0.0060 'International Tables Vol C Tables 4.2.6.8 and 6.1.1.4'
I I -0.4742 1.8119 'International Tables Vol C Tables 4.2.6.8 and 6.1.1.4'
Br Br -0.2901 2.4595 'International Tables Vol C Tables 4.2.6.8 and 6.1.1.4'
Pb Pb -3.3944 10.1111 'International Tables Vol C Tables 4.2.6.8 and 6.1.1.4'
Cu Cu 0.3201 1.2651 'International Tables Vol C Tables 4.2.6.8 and 6.1.1.4'

loop_
_geom_angle_atom_site_label_1
_geom_angle_atom_site_label_2
_geom_angle_atom_site_label_3
_geom_angle
_geom_angle_site_symmetry_1
_geom_angle_site_symmetry_3
_geom_angle_publ_flag
O1 Pb1 O1 73.8(7) 18_567 11_454 ?
O1 Pb1 O1 73.6(7) 18_567 . ?
O1 Pb1 O1 72.0(7) 11_454 . ?
O1 Pb1 I1 142.3(4) 18_567 . ?
O1 Pb1 I1 76.9(5) 11_454 . ?
O1 Pb1 I1 118.6(4) . . ?
I1 Cu1 I1 114.1(2) 14_446 . ?
I1 Cu1 Br1 105.02(9) 14_446 . ?
I1 Cu1 Br1 112.51(6) . . ?
I1 Cu1 Br1 112.51(6) 14_446 12_444 ?
I1 Cu1 Br1 105.02(9) . 12_444 ?
Br1 Cu1 Br1 107.7(2) . 12_444 ?
Cu1 Br1 Cu1 138.2(2) . 10_444 ?
Cu1 I1 Pb1 107.54(9) . . ?
Pb1 O1 Pb1 103.8(7) 28_557 11_454 ?
Pb1 O1 Pb1 103.4(7) 28_557 . ?
Pb1 O1 Pb1 106.6(7) 11_454 . ?
Pb1 O1 H1A 114.0 28_557 . ?
Pb1 O1 H1A 114.0 11_454 . ?
Pb1 O1 H1A 114.0 . . ?

loop_
_geom_bond_atom_site_label_1
_geom_bond_atom_site_label_2
_geom_bond_distance
_geom_bond_site_symmetry_2
_geom_bond_publ_flag
Pb1 O1 2.447(18) 18_567 ?
Pb1 O1 2.461(18) 11_454 ?
Pb1 O1 2.473(19) . ?
Pb1 I1 3.397(2) . ?
Cu1 I1 2.527(4) 14_446 ?
Cu1 I1 2.527(4) . ?
Cu1 Br1 2.538(4) . ?
Cu1 Br1 2.538(4) 12_444 ?
Br1 Cu1 2.538(4) 10_444 ?
O1 Pb1 2.447(18) 28_557 ?
O1 Pb1 2.461(18) 11_454 ?
O1 H1A 0.8501 . ?

loop_
_geom_torsion_atom_site_label_1
_geom_torsion_atom_site_label_2
_geom_torsion_atom_site_label_3
_geom_torsion_atom_site_label_4
_geom_torsion
_geom_torsion_site_symmetry_1
_geom_torsion_site_symmetry_2
_geom_torsion_site_symmetry_3
_geom_torsion_site_symmetry_4
_geom_torsion_publ_flag
I1 Cu1 Br1 Cu1 11.08(11) 14_446 . . 10_444 ?
I1 Cu1 Br1 Cu1 -113.59(19) . . . 10_444 ?
Br1 Cu1 Br1 Cu1 131.17(5) 12_444 . . 10_444 ?
I1 Cu1 I1 Pb1 -56.88(6) 14_446 . . . ?
Br1 Cu1 I1 Pb1 62.6(2) . . . . ?
Br1 Cu1 I1 Pb1 179.46(10) 12_444 . . . ?
O1 Pb1 I1 Cu1 -46.0(8) 18_567 . . . ?
O1 Pb1 I1 Cu1 -6.5(5) 11_454 . . . ?
O1 Pb1 I1 Cu1 54.2(5) . . . . ?
O1 Pb1 O1 Pb1 -17.9(7) 18_567 . . 28_557 ?
O1 Pb1 O1 Pb1 -95.8(5) 11_454 . . 28_557 ?
I1 Pb1 O1 Pb1 -159.0(4) . . . 28_557 ?
O1 Pb1 O1 Pb1 91.1(6) 18_567 . . 11_454 ?
O1 Pb1 O1 Pb1 13.3(9) 11_454 . . 11_454 ?
I1 Pb1 O1 Pb1 -50.0(8) . . . 11_454 ?
